data_4301614
loop_
_publ_author_name
'Sharanappa Nembenna'
'Sanjay Singh'
'Anukul Jana'
'Herbert W. Roesky'
'Ying Yang'
'Hongqi Ye'
'Holger Ott'
'Dietmar Stalke'

_publ_contact_author 'Prof. Dr Herbert W. Roesky'
_publ_contact_author_email hroesky@gwdg.de
_publ_section_title
;
Preparation and Structural Characterization of Molecular Al-O-Sn(II)
and Al-O-Sn(IV) Compounds
;
_journal_name_full 'Inorganic Chemistry'
_journal_page_first 2273
_journal_page_last 2276
_journal_paper_doi 10.1021/ic802151c
_journal_volume 48
_journal_year 2009
_chemical_formula_sum 'C48 H59 Al N2 O Sn'
_chemical_formula_weight 825.64
_chemical_melting_point 169.5(15)
_chemical_name_systematic
; 
 ? 
;
_space_group_IT_number 2
_symmetry_cell_setting triclinic
_symmetry_space_group_name_Hall '-P 1'
_symmetry_space_group_name_H-M 'P -1'
_atom_sites_solution_hydrogens geom
_atom_sites_solution_primary direct
_atom_sites_solution_secondary difmap
_audit_creation_method SHELXL-97
_cell_angle_alpha 84.5200(10)
_cell_angle_beta 84.9510(10)
_cell_angle_gamma 81.8840(10)
_cell_formula_units_Z 2
_cell_length_a 11.4600(8)
_cell_length_b 11.5128(8)
_cell_length_c 16.7507(12)
_cell_measurement_reflns_used 9927
_cell_measurement_temperature 100(2)
_cell_measurement_theta_max 25.258
_cell_measurement_theta_min 2.094
_cell_volume 2171.7(3)
_computing_cell_refinement 'SAINT V7.34A'
_computing_data_collection 'APEX2 v2.1-0'
_computing_data_reduction 'SAINT V7.34A'
_computing_molecular_graphics 'XP in SHELXTL ver. 6.10'
_computing_publication_material 'XP in SHELXTL ver. 6.10'
_computing_structure_refinement 'SHELXL in SHELXTL ver. 6.10'
_computing_structure_solution 'SHELXS in SHELXTL ver. 6.10'
_diffrn_ambient_temperature 100(2)
_diffrn_measured_fraction_theta_full 0.999
_diffrn_measured_fraction_theta_max 0.999
_diffrn_measurement_device_type 'Bruker Smart Apex II with D8-Goniometer'
_diffrn_measurement_method 'omega scans'
_diffrn_radiation_monochromator graphite
_diffrn_radiation_source 'fine-focus sealed tube'
_diffrn_radiation_type MoK\a
_diffrn_radiation_wavelength 0.71073
_diffrn_reflns_av_R_equivalents 0.0338
_diffrn_reflns_av_sigmaI/netI 0.0262
_diffrn_reflns_limit_h_max 13
_diffrn_reflns_limit_h_min -13
_diffrn_reflns_limit_k_max 13
_diffrn_reflns_limit_k_min -13
_diffrn_reflns_limit_l_max 20
_diffrn_reflns_limit_l_min 0
_diffrn_reflns_number 34307
_diffrn_reflns_theta_full 25.36
_diffrn_reflns_theta_max 25.36
_diffrn_reflns_theta_min 2.25
_exptl_absorpt_coefficient_mu 0.645
_exptl_absorpt_correction_T_max 0.99
_exptl_absorpt_correction_T_min 0.89
_exptl_absorpt_correction_type empirical
_exptl_absorpt_process_details SADABS-2004/1
_exptl_crystal_colour colourless
_exptl_crystal_density_diffrn 1.263
_exptl_crystal_density_method 'not measured'
_exptl_crystal_description plate
_exptl_crystal_F_000 864
_exptl_crystal_size_max 0.13
_exptl_crystal_size_mid 0.09
_exptl_crystal_size_min 0.04
_refine_diff_density_max 0.416
_refine_diff_density_min -0.309
_refine_diff_density_rms 0.051
_refine_ls_extinction_method none
_refine_ls_goodness_of_fit_ref 1.053
_refine_ls_hydrogen_treatment constr
_refine_ls_matrix_type full
_refine_ls_number_parameters 489
_refine_ls_number_reflns 7961
_refine_ls_number_restraints 0
_refine_ls_restrained_S_all 1.053
_refine_ls_R_factor_all 0.0278
_refine_ls_R_factor_gt 0.0238
_refine_ls_shift/su_max 0.002
_refine_ls_shift/su_mean 0.000
_refine_ls_structure_factor_coef Fsqd
_refine_ls_weighting_details 'calc w=1/[\s^2^(Fo^2^)+(0.0227P)^2^+1.0560P] where P=(Fo^2^+2Fc^2^)/3'
_refine_ls_weighting_scheme calc
_refine_ls_wR_factor_gt 0.0543
_refine_ls_wR_factor_ref 0.0558
_reflns_number_gt 7204
_reflns_number_total 7961
_reflns_threshold_expression >2sigma(I)
_cod_data_source_file ic802151c_si_001_2.cif
_cod_data_source_block AlOSn
_cod_database_code 4301614

loop_
_symmetry_equiv_pos_as_xyz
'x, y, z'
'-x, -y, -z'

loop_
_atom_site_label
_atom_site_type_symbol
_atom_site_fract_x
_atom_site_fract_y
_atom_site_fract_z
_atom_site_U_iso_or_equiv
_atom_site_adp_type
_atom_site_occupancy
_atom_site_symmetry_multiplicity
_atom_site_calc_flag
_atom_site_refinement_flags
_atom_site_disorder_assembly
_atom_site_disorder_group
Sn1 Sn 0.330166(12) 1.012336(11) 0.271240(8) 0.01863(5) Uani 1 1 d . . .
Al1 Al 0.34081(5) 0.71436(5) 0.30162(3) 0.01667(12) Uani 1 1 d . . .
O1 O 0.28853(11) 0.85547(11) 0.26631(7) 0.0208(3) Uani 1 1 d . . .
N1 N 0.22059(13) 0.63943(13) 0.36576(9) 0.0178(3) Uani 1 1 d . . .
N2 N 0.35895(13) 0.61185(13) 0.21695(9) 0.0193(3) Uani 1 1 d . . .
C1 C 0.48218(17) 0.70120(18) 0.35985(12) 0.0241(4) Uani 1 1 d . . .
H1A H 0.5495 0.7175 0.3222 0.036 Uiso 1 1 calc R . .
H1B H 0.4982 0.6213 0.3860 0.036 Uiso 1 1 calc R . .
H1C H 0.4702 0.7581 0.4007 0.036 Uiso 1 1 calc R . .
C2 C 0.20257(16) 0.52962(16) 0.35703(11) 0.0210(4) Uani 1 1 d . . .
C3 C 0.26068(17) 0.46410(16) 0.29529(12) 0.0232(4) Uani 1 1 d . . .
H3 H 0.2538 0.3824 0.3006 0.028 Uiso 1 1 calc R . .
C4 C 0.32716(17) 0.50400(16) 0.22721(11) 0.0216(4) Uani 1 1 d . . .
C5 C 0.11463(18) 0.46905(18) 0.41227(13) 0.0289(5) Uani 1 1 d . . .
H5A H 0.1568 0.4112 0.4500 0.043 Uiso 1 1 calc R . .
H5B H 0.0672 0.4290 0.3804 0.043 Uiso 1 1 calc R . .
H5C H 0.0626 0.5276 0.4423 0.043 Uiso 1 1 calc R . .
C6 C 0.3608(2) 0.41857(18) 0.16340(13) 0.0312(5) Uani 1 1 d . . .
H6A H 0.3774 0.4622 0.1114 0.047 Uiso 1 1 calc R . .
H6B H 0.2954 0.3733 0.1597 0.047 Uiso 1 1 calc R . .
H6C H 0.4314 0.3647 0.1777 0.047 Uiso 1 1 calc R . .
C7 C 0.15074(16) 0.70482(16) 0.42736(11) 0.0185(4) Uani 1 1 d . . .
C8 C 0.18095(17) 0.68824(16) 0.50767(11) 0.0211(4) Uani 1 1 d . . .
C9 C 0.11282(17) 0.75671(17) 0.56358(12) 0.0245(4) Uani 1 1 d . . .
H9 H 0.1317 0.7469 0.6181 0.029 Uiso 1 1 calc R . .
C10 C 0.01889(18) 0.83811(17) 0.54140(12) 0.0259(4) Uani 1 1 d . . .
H10 H -0.0263 0.8839 0.5805 0.031 Uiso 1 1 calc R . .
C11 C -0.00978(17) 0.85334(17) 0.46233(12) 0.0240(4) Uani 1 1 d . . .
H11 H -0.0752 0.9093 0.4477 0.029 Uiso 1 1 calc R . .
C12 C 0.05537(16) 0.78831(16) 0.40368(11) 0.0202(4) Uani 1 1 d . . .
C13 C 0.28172(17) 0.59814(17) 0.53715(12) 0.0240(4) Uani 1 1 d . . .
H13 H 0.3214 0.5571 0.4900 0.029 Uiso 1 1 calc R . .
C14 C 0.37403(19) 0.6560(2) 0.57437(13) 0.0317(5) Uani 1 1 d . . .
H14A H 0.4005 0.7187 0.5363 0.048 Uiso 1 1 calc R . .
H14B H 0.4417 0.5969 0.5867 0.048 Uiso 1 1 calc R . .
H14C H 0.3389 0.6896 0.6240 0.048 Uiso 1 1 calc R . .
C15 C 0.23388(19) 0.50555(19) 0.59903(13) 0.0345(5) Uani 1 1 d . . .
H15A H 0.2000 0.5432 0.6474 0.052 Uiso 1 1 calc R . .
H15B H 0.2985 0.4438 0.6131 0.052 Uiso 1 1 calc R . .
H15C H 0.1726 0.4707 0.5759 0.052 Uiso 1 1 calc R . .
C16 C 0.02229(17) 0.80696(17) 0.31717(12) 0.0227(4) Uani 1 1 d . . .
H16 H 0.0959 0.7864 0.2819 0.027 Uiso 1 1 calc R . .
C17 C -0.02638(19) 0.93531(18) 0.29313(13) 0.0313(5) Uani 1 1 d . . .
H17A H -0.1036 0.9552 0.3222 0.047 Uiso 1 1 calc R . .
H17B H -0.0350 0.9456 0.2351 0.047 Uiso 1 1 calc R . .
H17C H 0.0284 0.9872 0.3067 0.047 Uiso 1 1 calc R . .
C18 C -0.0657(2) 0.7256(2) 0.30136(14) 0.0385(5) Uani 1 1 d . . .
H18A H -0.0307 0.6435 0.3120 0.058 Uiso 1 1 calc R . .
H18B H -0.0852 0.7397 0.2451 0.058 Uiso 1 1 calc R . .
H18C H -0.1379 0.7415 0.3368 0.058 Uiso 1 1 calc R . .
C19 C 0.40470(17) 0.65603(16) 0.13811(11) 0.0218(4) Uani 1 1 d . . .
C20 C 0.32289(18) 0.71861(17) 0.08663(12) 0.0255(4) Uani 1 1 d . . .
C21 C 0.3665(2) 0.76685(19) 0.01240(12) 0.0317(5) Uani 1 1 d . . .
H21 H 0.3131 0.8106 -0.0231 0.038 Uiso 1 1 calc R . .
C22 C 0.4865(2) 0.75201(19) -0.01047(12) 0.0334(5) Uani 1 1 d . . .
H22 H 0.5147 0.7859 -0.0612 0.040 Uiso 1 1 calc R . .
C23 C 0.56453(19) 0.68850(18) 0.04002(12) 0.0294(5) Uani 1 1 d . . .
H23 H 0.6464 0.6778 0.0232 0.035 Uiso 1 1 calc R . .
C24 C 0.52653(18) 0.63902(17) 0.11577(11) 0.0242(4) Uani 1 1 d . . .
C25 C 0.18987(18) 0.73071(19) 0.10892(12) 0.0290(5) Uani 1 1 d . . .
H25 H 0.1782 0.7157 0.1687 0.035 Uiso 1 1 calc R . .
C26 C 0.1260(2) 0.8519(2) 0.08629(18) 0.0526(7) Uani 1 1 d . . .
H26A H 0.1341 0.8686 0.0277 0.079 Uiso 1 1 calc R . .
H26B H 0.1605 0.9108 0.1119 0.079 Uiso 1 1 calc R . .
H26C H 0.0421 0.8548 0.1045 0.079 Uiso 1 1 calc R . .
C27 C 0.1342(2) 0.6382(2) 0.0719(2) 0.0575(8) Uani 1 1 d . . .
H27A H 0.0491 0.6470 0.0874 0.086 Uiso 1 1 calc R . .
H27B H 0.1705 0.5595 0.0913 0.086 Uiso 1 1 calc R . .
H27C H 0.1470 0.6485 0.0132 0.086 Uiso 1 1 calc R . .
C28 C 0.61625(18) 0.56875(18) 0.16900(13) 0.0270(4) Uani 1 1 d . . .
H28 H 0.5741 0.5452 0.2216 0.032 Uiso 1 1 calc R . .
C29 C 0.71276(19) 0.6407(2) 0.18543(13) 0.0343(5) Uani 1 1 d . . .
H29A H 0.7575 0.6616 0.1348 0.052 Uiso 1 1 calc R . .
H29B H 0.7662 0.5940 0.2225 0.052 Uiso 1 1 calc R . .
H29C H 0.6764 0.7127 0.2095 0.052 Uiso 1 1 calc R . .
C30 C 0.6752(2) 0.4563(2) 0.13133(17) 0.0487(7) Uani 1 1 d . . .
H30A H 0.6144 0.4088 0.1211 0.073 Uiso 1 1 calc R . .
H30B H 0.7294 0.4106 0.1684 0.073 Uiso 1 1 calc R . .
H30C H 0.7194 0.4777 0.0805 0.073 Uiso 1 1 calc R . .
C31 C 0.32305(16) 1.05394(16) 0.39327(11) 0.0211(4) Uani 1 1 d . . .
C32 C 0.30449(17) 0.97010(17) 0.45681(11) 0.0226(4) Uani 1 1 d . . .
H32 H 0.2861 0.8955 0.4461 0.027 Uiso 1 1 calc R . .
C33 C 0.31238(17) 0.99371(18) 0.53581(12) 0.0259(4) Uani 1 1 d . . .
H33 H 0.3007 0.9350 0.5785 0.031 Uiso 1 1 calc R . .
C34 C 0.33737(17) 1.10295(18) 0.55247(12) 0.0268(4) Uani 1 1 d . . .
H34 H 0.3440 1.1188 0.6064 0.032 Uiso 1 1 calc R . .
C35 C 0.35263(18) 1.18863(18) 0.49023(12) 0.0269(4) Uani 1 1 d . . .
H35 H 0.3674 1.2643 0.5015 0.032 Uiso 1 1 calc R . .
C36 C 0.34645(17) 1.16421(17) 0.41106(12) 0.0249(4) Uani 1 1 d . . .
H36 H 0.3583 1.2232 0.3686 0.030 Uiso 1 1 calc R . .
C37 C 0.50541(17) 1.01520(17) 0.21601(12) 0.0234(4) Uani 1 1 d . . .
C38 C 0.58342(19) 1.0801(2) 0.24509(13) 0.0317(5) Uani 1 1 d . . .
H38 H 0.5582 1.1246 0.2899 0.038 Uiso 1 1 calc R . .
C39 C 0.6976(2) 1.0811(2) 0.20977(15) 0.0409(6) Uani 1 1 d . . .
H39 H 0.7498 1.1260 0.2304 0.049 Uiso 1 1 calc R . .
C40 C 0.7350(2) 1.0169(2) 0.14471(14) 0.0410(6) Uani 1 1 d . . .
H40 H 0.8134 1.0167 0.1208 0.049 Uiso 1 1 calc R . .
C41 C 0.6587(2) 0.9531(2) 0.11445(14) 0.0407(6) Uani 1 1 d . . .
H41 H 0.6842 0.9098 0.0691 0.049 Uiso 1 1 calc R . .
C42 C 0.5446(2) 0.95143(19) 0.14984(13) 0.0328(5) Uani 1 1 d . . .
H42 H 0.4929 0.9065 0.1288 0.039 Uiso 1 1 calc R . .
C43 C 0.20886(17) 1.13512(16) 0.20472(11) 0.0214(4) Uani 1 1 d . . .
C44 C 0.12261(18) 1.21201(17) 0.24396(12) 0.0257(4) Uani 1 1 d . . .
H44 H 0.1165 1.2083 0.3011 0.031 Uiso 1 1 calc R . .
C45 C 0.0454(2) 1.29390(19) 0.20146(14) 0.0344(5) Uani 1 1 d . . .
H45 H -0.0125 1.3458 0.2294 0.041 Uiso 1 1 calc R . .
C46 C 0.0530(2) 1.2998(2) 0.11842(14) 0.0379(5) Uani 1 1 d . . .
H46 H 0.0002 1.3555 0.0891 0.045 Uiso 1 1 calc R . .
C47 C 0.1378(2) 1.2244(2) 0.07810(13) 0.0348(5) Uani 1 1 d . . .
H47 H 0.1427 1.2280 0.0210 0.042 Uiso 1 1 calc R . .
C48 C 0.21571(19) 1.14347(18) 0.12055(12) 0.0270(4) Uani 1 1 d . . .
H48 H 0.2745 1.0931 0.0922 0.032 Uiso 1 1 calc R . .

loop_
_atom_site_aniso_label
_atom_site_aniso_U_11
_atom_site_aniso_U_22
_atom_site_aniso_U_33
_atom_site_aniso_U_23
_atom_site_aniso_U_13
_atom_site_aniso_U_12
Sn1 0.02399(7) 0.01401(7) 0.01806(7) -0.00069(5) -0.00191(5) -0.00341(5)
Al1 0.0193(3) 0.0141(3) 0.0167(3) -0.0020(2) 0.0001(2) -0.0031(2)
O1 0.0263(7) 0.0142(6) 0.0221(7) -0.0011(5) -0.0018(6) -0.0037(5)
N1 0.0195(8) 0.0143(8) 0.0189(8) -0.0014(6) 0.0006(6) -0.0019(6)
N2 0.0211(8) 0.0169(8) 0.0198(8) -0.0032(6) 0.0009(6) -0.0030(6)
C1 0.0224(10) 0.0264(11) 0.0237(10) -0.0045(8) -0.0008(8) -0.0028(8)
C2 0.0212(10) 0.0176(10) 0.0240(10) 0.0008(8) -0.0021(8) -0.0033(8)
C3 0.0276(10) 0.0127(9) 0.0288(11) -0.0018(8) 0.0014(8) -0.0026(8)
C4 0.0224(10) 0.0174(10) 0.0251(10) -0.0042(8) -0.0023(8) -0.0009(8)
C5 0.0298(11) 0.0205(10) 0.0358(12) -0.0018(9) 0.0069(9) -0.0078(9)
C6 0.0402(13) 0.0215(11) 0.0331(12) -0.0091(9) 0.0051(10) -0.0081(9)
C7 0.0189(9) 0.0151(9) 0.0215(10) -0.0017(7) 0.0035(7) -0.0050(7)
C8 0.0224(10) 0.0176(10) 0.0228(10) 0.0020(8) 0.0019(8) -0.0059(8)
C9 0.0294(11) 0.0241(10) 0.0191(10) 0.0004(8) 0.0035(8) -0.0057(9)
C10 0.0288(11) 0.0223(10) 0.0252(10) -0.0049(8) 0.0083(8) -0.0033(9)
C11 0.0214(10) 0.0188(10) 0.0300(11) -0.0014(8) 0.0027(8) 0.0004(8)
C12 0.0204(10) 0.0164(9) 0.0241(10) -0.0003(8) 0.0005(8) -0.0056(8)
C13 0.0243(10) 0.0231(10) 0.0232(10) 0.0026(8) 0.0002(8) -0.0022(8)
C14 0.0292(11) 0.0364(13) 0.0288(11) 0.0022(9) -0.0050(9) -0.0031(10)
C15 0.0294(12) 0.0323(12) 0.0369(13) 0.0134(10) 0.0011(10) -0.0004(9)
C16 0.0220(10) 0.0205(10) 0.0250(10) -0.0013(8) -0.0016(8) -0.0013(8)
C17 0.0354(12) 0.0254(11) 0.0310(12) 0.0016(9) -0.0060(9) 0.0026(9)
C18 0.0451(14) 0.0368(13) 0.0377(13) -0.0008(10) -0.0126(11) -0.0152(11)
C19 0.0313(11) 0.0182(10) 0.0175(9) -0.0053(8) 0.0008(8) -0.0075(8)
C20 0.0337(11) 0.0239(10) 0.0212(10) -0.0076(8) -0.0047(9) -0.0062(9)
C21 0.0459(13) 0.0308(12) 0.0200(10) -0.0026(9) -0.0054(9) -0.0083(10)
C22 0.0506(14) 0.0353(13) 0.0166(10) -0.0038(9) 0.0036(10) -0.0168(11)
C23 0.0345(12) 0.0309(12) 0.0252(11) -0.0107(9) 0.0073(9) -0.0130(9)
C24 0.0312(11) 0.0213(10) 0.0220(10) -0.0088(8) 0.0019(8) -0.0080(8)
C25 0.0313(11) 0.0351(12) 0.0215(10) -0.0052(9) -0.0066(9) -0.0028(9)
C26 0.0453(15) 0.0384(15) 0.0717(19) -0.0068(13) -0.0031(14) 0.0040(12)
C27 0.0340(14) 0.0495(17) 0.095(2) -0.0275(16) -0.0111(14) -0.0074(12)
C28 0.0262(11) 0.0248(11) 0.0296(11) -0.0056(9) 0.0042(9) -0.0039(9)
C29 0.0313(12) 0.0430(14) 0.0298(12) 0.0007(10) -0.0002(9) -0.0125(10)
C30 0.0377(14) 0.0403(15) 0.0682(18) -0.0202(13) -0.0023(13) 0.0038(11)
C31 0.0205(10) 0.0206(10) 0.0221(10) -0.0041(8) -0.0035(8) -0.0001(8)
C32 0.0238(10) 0.0191(10) 0.0248(10) -0.0041(8) -0.0007(8) -0.0019(8)
C33 0.0256(10) 0.0290(11) 0.0221(10) 0.0000(8) -0.0007(8) -0.0025(9)
C34 0.0235(10) 0.0351(12) 0.0230(10) -0.0102(9) -0.0030(8) -0.0020(9)
C35 0.0269(11) 0.0233(11) 0.0328(11) -0.0102(9) -0.0059(9) -0.0038(9)
C36 0.0272(11) 0.0222(10) 0.0256(10) -0.0016(8) -0.0050(8) -0.0025(8)
C37 0.0255(10) 0.0193(10) 0.0230(10) 0.0065(8) -0.0019(8) -0.0009(8)
C38 0.0297(11) 0.0362(12) 0.0297(11) 0.0007(9) -0.0052(9) -0.0062(10)
C39 0.0285(12) 0.0513(15) 0.0435(14) 0.0094(12) -0.0110(11) -0.0113(11)
C40 0.0261(12) 0.0470(15) 0.0425(14) 0.0182(12) 0.0056(10) 0.0008(11)
C41 0.0438(14) 0.0360(13) 0.0363(13) 0.0025(10) 0.0134(11) 0.0020(11)
C42 0.0378(13) 0.0276(12) 0.0321(12) -0.0022(9) 0.0059(10) -0.0067(10)
C43 0.0260(10) 0.0155(9) 0.0238(10) 0.0014(8) -0.0039(8) -0.0069(8)
C44 0.0308(11) 0.0199(10) 0.0263(11) -0.0001(8) -0.0008(9) -0.0057(8)
C45 0.0323(12) 0.0273(12) 0.0414(13) -0.0010(10) -0.0033(10) 0.0024(9)
C46 0.0359(13) 0.0339(13) 0.0419(14) 0.0087(10) -0.0141(11) 0.0007(10)
C47 0.0447(13) 0.0365(13) 0.0240(11) 0.0051(9) -0.0116(10) -0.0080(11)
C48 0.0323(11) 0.0229(11) 0.0255(11) -0.0008(8) -0.0022(9) -0.0034(9)

loop_
_atom_type_symbol
_atom_type_description
_atom_type_scat_dispersion_real
_atom_type_scat_dispersion_imag
_atom_type_scat_source
C C 0.0033 0.0016 'International Tables Vol C Tables 4.2.6.8 and 6.1.1.4'
H H 0.0000 0.0000 'International Tables Vol C Tables 4.2.6.8 and 6.1.1.4'
N N 0.0061 0.0033 'International Tables Vol C Tables 4.2.6.8 and 6.1.1.4'
O O 0.0106 0.0060 'International Tables Vol C Tables 4.2.6.8 and 6.1.1.4'
Al Al 0.0645 0.0514 'International Tables Vol C Tables 4.2.6.8 and 6.1.1.4'
Sn Sn -0.6537 1.4246 'International Tables Vol C Tables 4.2.6.8 and 6.1.1.4'

loop_
_geom_angle_atom_site_label_1
_geom_angle_atom_site_label_2
_geom_angle_atom_site_label_3
_geom_angle
_geom_angle_site_symmetry_1
_geom_angle_site_symmetry_3
_geom_angle_publ_flag
O1 Sn1 C31 110.43(6) . . ?
O1 Sn1 C37 107.82(6) . . ?
C31 Sn1 C37 110.12(7) . . ?
O1 Sn1 C43 108.21(6) . . ?
C31 Sn1 C43 110.66(7) . . ?
C37 Sn1 C43 109.54(7) . . ?
O1 Al1 N2 110.43(7) . . ?
O1 Al1 N1 111.75(7) . . ?
N2 Al1 N1 96.26(7) . . ?
O1 Al1 C1 114.50(8) . . ?
N2 Al1 C1 112.42(8) . . ?
N1 Al1 C1 110.06(8) . . ?
Al1 O1 Sn1 136.90(8) . . ?
C2 N1 C7 119.76(15) . . ?
C2 N1 Al1 122.31(12) . . ?
C7 N1 Al1 117.89(11) . . ?
C4 N2 C19 119.49(15) . . ?
C4 N2 Al1 122.48(13) . . ?
C19 N2 Al1 117.99(12) . . ?
N1 C2 C3 122.92(17) . . ?
N1 C2 C5 121.48(17) . . ?
C3 C2 C5 115.57(17) . . ?
C4 C3 C2 128.02(17) . . ?
N2 C4 C3 122.95(17) . . ?
N2 C4 C6 120.79(17) . . ?
C3 C4 C6 116.26(17) . . ?
C8 C7 C12 121.31(17) . . ?
C8 C7 N1 120.63(16) . . ?
C12 C7 N1 118.01(16) . . ?
C9 C8 C7 117.91(17) . . ?
C9 C8 C13 118.34(17) . . ?
C7 C8 C13 123.73(17) . . ?
C10 C9 C8 121.42(18) . . ?
C9 C10 C11 120.02(18) . . ?
C10 C11 C12 121.25(18) . . ?
C11 C12 C7 118.09(18) . . ?
C11 C12 C16 120.23(17) . . ?
C7 C12 C16 121.67(16) . . ?
C8 C13 C14 111.93(16) . . ?
C8 C13 C15 110.49(16) . . ?
C14 C13 C15 109.50(17) . . ?
C12 C16 C18 111.45(16) . . ?
C12 C16 C17 112.44(16) . . ?
C18 C16 C17 110.10(17) . . ?
C24 C19 C20 121.95(18) . . ?
C24 C19 N2 120.68(17) . . ?
C20 C19 N2 117.35(17) . . ?
C21 C20 C19 117.84(19) . . ?
C21 C20 C25 120.25(19) . . ?
C19 C20 C25 121.87(18) . . ?
C22 C21 C20 121.1(2) . . ?
C23 C22 C21 120.08(19) . . ?
C22 C23 C24 121.6(2) . . ?
C23 C24 C19 117.39(19) . . ?
C23 C24 C28 119.55(18) . . ?
C19 C24 C28 123.05(17) . . ?
C26 C25 C27 109.9(2) . . ?
C26 C25 C20 113.62(19) . . ?
C27 C25 C20 110.83(18) . . ?
C24 C28 C29 111.96(17) . . ?
C24 C28 C30 111.36(18) . . ?
C29 C28 C30 108.62(18) . . ?
C32 C31 C36 118.21(17) . . ?
C32 C31 Sn1 121.29(14) . . ?
C36 C31 Sn1 120.30(14) . . ?
C33 C32 C31 121.04(18) . . ?
C34 C33 C32 120.09(19) . . ?
C35 C34 C33 119.69(18) . . ?
C34 C35 C36 120.12(19) . . ?
C35 C36 C31 120.81(19) . . ?
C38 C37 C42 118.14(19) . . ?
C38 C37 Sn1 121.08(15) . . ?
C42 C37 Sn1 120.78(15) . . ?
C39 C38 C37 121.1(2) . . ?
C40 C39 C38 119.9(2) . . ?
C41 C40 C39 119.9(2) . . ?
C40 C41 C42 120.4(2) . . ?
C41 C42 C37 120.6(2) . . ?
C44 C43 C48 117.76(18) . . ?
C44 C43 Sn1 120.90(14) . . ?
C48 C43 Sn1 121.31(14) . . ?
C45 C44 C43 121.44(19) . . ?
C46 C45 C44 119.8(2) . . ?
C45 C46 C47 119.8(2) . . ?
C46 C47 C48 120.3(2) . . ?
C47 C48 C43 120.83(19) . . ?

loop_
_geom_bond_atom_site_label_1
_geom_bond_atom_site_label_2
_geom_bond_distance
_geom_bond_site_symmetry_2
_geom_bond_publ_flag
Sn1 O1 1.9428(12) . ?
Sn1 C31 2.1356(19) . ?
Sn1 C37 2.139(2) . ?
Sn1 C43 2.1422(19) . ?
Al1 O1 1.7181(13) . ?
Al1 N2 1.9094(16) . ?
Al1 N1 1.9222(16) . ?
Al1 C1 1.944(2) . ?
N1 C2 1.333(2) . ?
N1 C7 1.451(2) . ?
N2 C4 1.334(2) . ?
N2 C19 1.450(2) . ?
C2 C3 1.403(3) . ?
C2 C5 1.506(3) . ?
C3 C4 1.392(3) . ?
C4 C6 1.510(3) . ?
C7 C8 1.407(3) . ?
C7 C12 1.408(3) . ?
C8 C9 1.395(3) . ?
C8 C13 1.523(3) . ?
C9 C10 1.376(3) . ?
C10 C11 1.382(3) . ?
C11 C12 1.392(3) . ?
C12 C16 1.518(3) . ?
C13 C14 1.532(3) . ?
C13 C15 1.538(3) . ?
C16 C18 1.525(3) . ?
C16 C17 1.533(3) . ?
C19 C24 1.405(3) . ?
C19 C20 1.405(3) . ?
C20 C21 1.393(3) . ?
C20 C25 1.527(3) . ?
C21 C22 1.386(3) . ?
C22 C23 1.371(3) . ?
C23 C24 1.400(3) . ?
C24 C28 1.515(3) . ?
C25 C26 1.512(3) . ?
C25 C27 1.521(3) . ?
C28 C29 1.530(3) . ?
C28 C30 1.538(3) . ?
C31 C32 1.390(3) . ?
C31 C36 1.398(3) . ?
C32 C33 1.389(3) . ?
C33 C34 1.387(3) . ?
C34 C35 1.382(3) . ?
C35 C36 1.392(3) . ?
C37 C38 1.389(3) . ?
C37 C42 1.394(3) . ?
C38 C39 1.388(3) . ?
C39 C40 1.379(4) . ?
C40 C41 1.375(4) . ?
C41 C42 1.390(3) . ?
C43 C44 1.394(3) . ?
C43 C48 1.400(3) . ?
C44 C45 1.388(3) . ?
C45 C46 1.382(3) . ?
C46 C47 1.383(3) . ?
C47 C48 1.386(3) . ?

loop_
_geom_torsion_atom_site_label_1
_geom_torsion_atom_site_label_2
_geom_torsion_atom_site_label_3
_geom_torsion_atom_site_label_4
_geom_torsion
_geom_torsion_site_symmetry_1
_geom_torsion_site_symmetry_2
_geom_torsion_site_symmetry_3
_geom_torsion_site_symmetry_4
_geom_torsion_publ_flag
N2 Al1 O1 Sn1 -130.49(10) . . . . ?
N1 Al1 O1 Sn1 123.61(10) . . . . ?
C1 Al1 O1 Sn1 -2.39(14) . . . . ?
C31 Sn1 O1 Al1 -59.58(12) . . . . ?
C37 Sn1 O1 Al1 60.77(12) . . . . ?
C43 Sn1 O1 Al1 179.16(11) . . . . ?
O1 Al1 N1 C2 134.64(14) . . . . ?
N2 Al1 N1 C2 19.69(16) . . . . ?
C1 Al1 N1 C2 -96.97(16) . . . . ?
O1 Al1 N1 C7 -47.51(15) . . . . ?
N2 Al1 N1 C7 -162.47(13) . . . . ?
C1 Al1 N1 C7 80.88(14) . . . . ?
O1 Al1 N2 C4 -137.81(15) . . . . ?
N1 Al1 N2 C4 -21.79(16) . . . . ?
C1 Al1 N2 C4 92.96(16) . . . . ?
O1 Al1 N2 C19 39.65(15) . . . . ?
N1 Al1 N2 C19 155.67(13) . . . . ?
C1 Al1 N2 C19 -89.58(15) . . . . ?
C7 N1 C2 C3 175.36(17) . . . . ?
Al1 N1 C2 C3 -6.8(3) . . . . ?
C7 N1 C2 C5 -2.8(3) . . . . ?
Al1 N1 C2 C5 175.01(14) . . . . ?
N1 C2 C3 C4 -12.1(3) . . . . ?
C5 C2 C3 C4 166.1(2) . . . . ?
C19 N2 C4 C3 -166.36(18) . . . . ?
Al1 N2 C4 C3 11.1(3) . . . . ?
C19 N2 C4 C6 12.6(3) . . . . ?
Al1 N2 C4 C6 -169.96(15) . . . . ?
C2 C3 C4 N2 9.8(3) . . . . ?
C2 C3 C4 C6 -169.2(2) . . . . ?
C2 N1 C7 C8 81.7(2) . . . . ?
Al1 N1 C7 C8 -96.21(18) . . . . ?
C2 N1 C7 C12 -100.9(2) . . . . ?
Al1 N1 C7 C12 81.23(18) . . . . ?
C12 C7 C8 C9 0.4(3) . . . . ?
N1 C7 C8 C9 177.79(16) . . . . ?
C12 C7 C8 C13 179.00(17) . . . . ?
N1 C7 C8 C13 -3.6(3) . . . . ?
C7 C8 C9 C10 0.0(3) . . . . ?
C13 C8 C9 C10 -178.65(18) . . . . ?
C8 C9 C10 C11 0.1(3) . . . . ?
C9 C10 C11 C12 -0.6(3) . . . . ?
C10 C11 C12 C7 1.0(3) . . . . ?
C10 C11 C12 C16 -179.81(18) . . . . ?
C8 C7 C12 C11 -0.9(3) . . . . ?
N1 C7 C12 C11 -178.32(16) . . . . ?
C8 C7 C12 C16 179.88(17) . . . . ?
N1 C7 C12 C16 2.5(3) . . . . ?
C9 C8 C13 C14 -60.6(2) . . . . ?
C7 C8 C13 C14 120.9(2) . . . . ?
C9 C8 C13 C15 61.7(2) . . . . ?
C7 C8 C13 C15 -116.8(2) . . . . ?
C11 C12 C16 C18 -90.1(2) . . . . ?
C7 C12 C16 C18 89.1(2) . . . . ?
C11 C12 C16 C17 34.1(2) . . . . ?
C7 C12 C16 C17 -146.67(18) . . . . ?
C4 N2 C19 C24 -90.8(2) . . . . ?
Al1 N2 C19 C24 91.66(18) . . . . ?
C4 N2 C19 C20 90.9(2) . . . . ?
Al1 N2 C19 C20 -86.66(18) . . . . ?
C24 C19 C20 C21 -1.6(3) . . . . ?
N2 C19 C20 C21 176.65(17) . . . . ?
C24 C19 C20 C25 176.24(18) . . . . ?
N2 C19 C20 C25 -5.5(3) . . . . ?
C19 C20 C21 C22 1.0(3) . . . . ?
C25 C20 C21 C22 -176.91(19) . . . . ?
C20 C21 C22 C23 0.3(3) . . . . ?
C21 C22 C23 C24 -1.1(3) . . . . ?
C22 C23 C24 C19 0.5(3) . . . . ?
C22 C23 C24 C28 179.49(18) . . . . ?
C20 C19 C24 C23 0.9(3) . . . . ?
N2 C19 C24 C23 -177.34(16) . . . . ?
C20 C19 C24 C28 -178.04(18) . . . . ?
N2 C19 C24 C28 3.7(3) . . . . ?
C21 C20 C25 C26 -42.7(3) . . . . ?
C19 C20 C25 C26 139.4(2) . . . . ?
C21 C20 C25 C27 81.6(3) . . . . ?
C19 C20 C25 C27 -96.3(2) . . . . ?
C23 C24 C28 C29 57.0(2) . . . . ?
C19 C24 C28 C29 -124.1(2) . . . . ?
C23 C24 C28 C30 -64.8(2) . . . . ?
C19 C24 C28 C30 114.1(2) . . . . ?
O1 Sn1 C31 C32 6.99(17) . . . . ?
C37 Sn1 C31 C32 -111.98(16) . . . . ?
C43 Sn1 C31 C32 126.77(15) . . . . ?
O1 Sn1 C31 C36 -178.14(14) . . . . ?
C37 Sn1 C31 C36 62.90(16) . . . . ?
C43 Sn1 C31 C36 -58.35(17) . . . . ?
C36 C31 C32 C33 -1.9(3) . . . . ?
Sn1 C31 C32 C33 173.10(14) . . . . ?
C31 C32 C33 C34 1.0(3) . . . . ?
C32 C33 C34 C35 0.9(3) . . . . ?
C33 C34 C35 C36 -1.9(3) . . . . ?
C34 C35 C36 C31 1.0(3) . . . . ?
C32 C31 C36 C35 0.9(3) . . . . ?
Sn1 C31 C36 C35 -174.13(15) . . . . ?
O1 Sn1 C37 C38 -144.21(15) . . . . ?
C31 Sn1 C37 C38 -23.67(18) . . . . ?
C43 Sn1 C37 C38 98.25(16) . . . . ?
O1 Sn1 C37 C42 35.56(17) . . . . ?
C31 Sn1 C37 C42 156.10(16) . . . . ?
C43 Sn1 C37 C42 -81.98(17) . . . . ?
C42 C37 C38 C39 -0.4(3) . . . . ?
Sn1 C37 C38 C39 179.36(16) . . . . ?
C37 C38 C39 C40 0.0(3) . . . . ?
C38 C39 C40 C41 0.7(3) . . . . ?
C39 C40 C41 C42 -1.0(3) . . . . ?
C40 C41 C42 C37 0.6(3) . . . . ?
C38 C37 C42 C41 0.1(3) . . . . ?
Sn1 C37 C42 C41 -179.64(16) . . . . ?
O1 Sn1 C43 C44 108.37(15) . . . . ?
C31 Sn1 C43 C44 -12.74(17) . . . . ?
C37 Sn1 C43 C44 -134.34(15) . . . . ?
O1 Sn1 C43 C48 -73.65(16) . . . . ?
C31 Sn1 C43 C48 165.24(15) . . . . ?
C37 Sn1 C43 C48 43.65(17) . . . . ?
C48 C43 C44 C45 0.3(3) . . . . ?
Sn1 C43 C44 C45 178.39(15) . . . . ?
C43 C44 C45 C46 0.3(3) . . . . ?
C44 C45 C46 C47 -0.2(3) . . . . ?
C45 C46 C47 C48 -0.5(3) . . . . ?
C46 C47 C48 C43 1.1(3) . . . . ?
C44 C43 C48 C47 -1.0(3) . . . . ?
Sn1 C43 C48 C47 -179.09(16) . . . . ?
